data_7712591
loop_
_publ_author_name
'Ahumada, Guillermo'
'Hamon, Paul'
'Roisnel, Thierry'
'Dorcet, Vincent'
'Fuentealba, Mauricio'
'Hern\'andez, Loreto A.'
'Carrillo, David'
'Hamon, Jean-Ren\'e'
'Manzur, Carolina'

_publ_section_title
;
 Spectroscopy, molecular structure, and electropolymerization of Ni(ii)
 and Cu(ii) complexes containing a thiophene-appending fluorinated Schiff
 base ligand
;
_journal_issue 13
_journal_name_full 'Dalton Transactions'
_journal_page_first 4224
_journal_page_last 4236
_journal_paper_doi 10.1039/D3DT00224A
_journal_volume 52
_journal_year 2023
_chemical_compound_source 'synthesis as described'
_chemical_formula_moiety 'C22 H14 Br2 F6 N2 Ni O2'
_chemical_formula_sum 'C22 H14 Br2 F6 N2 Ni O2'
_chemical_formula_weight 670.88
_space_group_crystal_system monoclinic
_space_group_IT_number 15
_space_group_name_Hall '-C 2yc'
_space_group_name_H-M_alt 'C 1 2/c 1'
_atom_sites_solution_hydrogens geom
_atom_sites_solution_primary dual
_atom_sites_solution_secondary difmap
_audit_update_record
;
2022-06-20 deposited with the CCDC.	2023-03-10 downloaded from the CCDC.
;
_cell_angle_alpha 90
_cell_angle_beta 100.023(2)
_cell_angle_gamma 90
_cell_formula_units_Z 4
_cell_length_a 20.0985(14)
_cell_length_b 9.6051(6)
_cell_length_c 11.9138(8)
_cell_measurement_reflns_used 3712
_cell_measurement_temperature 150(2)
_cell_measurement_theta_max 27.49
_cell_measurement_theta_min 2.36
_cell_measurement_wavelength 0.71073
_cell_volume 2264.8(3)
_computing_cell_refinement 'APEX3 (Bruker, 2015)'
_computing_data_collection 'Bruker APEX3 (Bruker, 2015)'
_computing_data_reduction 'SAINT (Bruker, 2014)'
_computing_molecular_graphics
;
   'SXGRAPH (L. Farrugia, 1999), Mercury (CSD, 2020)'
;
_computing_publication_material 'CRYSCALC (T. Roisnel, local program, 2021)'
_computing_structure_refinement 'SHELXL-2018_3 (Sheldrick, 2018)'
_computing_structure_solution 'SHELXT 2014_4 (Sheldrick, 2014)'
_diffrn_ambient_temperature 150(2)
_diffrn_detector '(CMOS) PHOTON 100'
_diffrn_measured_fraction_theta_full 0.989
_diffrn_measured_fraction_theta_max 0.990
_diffrn_measurement_device_type 'D8 VENTURE Bruker AXS'
_diffrn_measurement_method 'rotation images'
_diffrn_orient_matrix_UB_11 -0.0442195
_diffrn_orient_matrix_UB_12 -0.0363739
_diffrn_orient_matrix_UB_13 -0.0410736
_diffrn_orient_matrix_UB_21 -0.0047334
_diffrn_orient_matrix_UB_22 0.0833963
_diffrn_orient_matrix_UB_23 -0.0510175
_diffrn_orient_matrix_UB_31 0.0239816
_diffrn_orient_matrix_UB_32 -0.0506091
_diffrn_orient_matrix_UB_33 -0.0545487
_diffrn_radiation_monochromator 'multilayer monochromator'
_diffrn_radiation_probe x-ray
_diffrn_radiation_source 'Incoatec microfocus sealed tube'
_diffrn_radiation_type MoK\a
_diffrn_radiation_wavelength 0.71073
_diffrn_reflns_av_R_equivalents 0.0458
_diffrn_reflns_av_unetI/netI 0.0475
_diffrn_reflns_limit_h_max 26
_diffrn_reflns_limit_h_min -26
_diffrn_reflns_limit_k_max 12
_diffrn_reflns_limit_k_min -12
_diffrn_reflns_limit_l_max 15
_diffrn_reflns_limit_l_min -15
_diffrn_reflns_number 8647
_diffrn_reflns_theta_full 25.242
_diffrn_reflns_theta_max 27.479
_diffrn_reflns_theta_min 2.819
_diffrn_source_current 1.0
_diffrn_source_power 50.0
_diffrn_source_voltage 50.0
_exptl_absorpt_coefficient_mu 4.459
_exptl_absorpt_correction_T_max 0.732
_exptl_absorpt_correction_T_min 0.536
_exptl_absorpt_correction_type multi-scan
_exptl_absorpt_process_details
;
  [Sheldrick, G.M. (2014). SADABS Bruker AXS Inc., Madison, Wisconsin, USA]
;
_exptl_crystal_colour yellow
_exptl_crystal_density_diffrn 1.968
_exptl_crystal_description prism
_exptl_crystal_F_000 1312
_exptl_crystal_size_max 0.240
_exptl_crystal_size_mid 0.120
_exptl_crystal_size_min 0.070
_refine_diff_density_max 1.893
_refine_diff_density_min -3.325
_refine_diff_density_rms 0.222
_refine_ls_extinction_method none
_refine_ls_goodness_of_fit_ref 1.146
_refine_ls_hydrogen_treatment constr
_refine_ls_matrix_type full
_refine_ls_number_parameters 160
_refine_ls_number_reflns 2579
_refine_ls_number_restraints 0
_refine_ls_restrained_S_all 1.146
_refine_ls_R_factor_all 0.0855
_refine_ls_R_factor_gt 0.0753
_refine_ls_shift/su_max 0.032
_refine_ls_shift/su_mean 0.002
_refine_ls_structure_factor_coef Fsqd
_refine_ls_weighting_details 'w=1/[\s^2^(Fo^2^)+(0.1516P)^2^+41.0515P] where P=(Fo^2^+2Fc^2^)/3'
_refine_ls_weighting_scheme calc
_refine_ls_wR_factor_gt 0.2439
_refine_ls_wR_factor_ref 0.2525
_reflns_number_gt 2181
_reflns_number_total 2579
_reflns_threshold_expression >2sigma(I)
_cod_data_source_file d3dt00224a4.cif
_cod_data_source_block G173
_cod_original_sg_symbol_H-M 'C 2/c'
_cod_database_code 7712591

loop_
_space_group_symop_operation_xyz
'x, y, z'
'-x, y, -z+1/2'
'x+1/2, y+1/2, z'
'-x+1/2, y+1/2, -z+1/2'
'-x, -y, -z'
'x, -y, z-1/2'
'-x+1/2, -y+1/2, -z'
'x+1/2, -y+1/2, z-1/2'

loop_
_atom_site_label
_atom_site_type_symbol
_atom_site_fract_x
_atom_site_fract_y
_atom_site_fract_z
_atom_site_U_iso_or_equiv
_atom_site_adp_type
_atom_site_occupancy
_atom_site_site_symmetry_order
_atom_site_calc_flag
_atom_site_refinement_flags_posn
_atom_site_refinement_flags_adp
_atom_site_refinement_flags_occupancy
_atom_site_disorder_assembly
_atom_site_disorder_group
C5 C 0.4655(4) 0.8090(8) 0.7112(6) 0.0191(15) Uani 1 1 d . . . . .
H1A H 0.429335 0.827389 0.755918 0.023 Uiso 1 1 calc R U . . .
H1B H 0.463778 0.881981 0.652008 0.023 Uiso 1 1 calc R U . . .
C4 C 0.4183(4) 0.6542(8) 0.5577(6) 0.0141(14) Uani 1 1 d . . . . .
C3 C 0.4061(4) 0.5208(8) 0.5035(7) 0.0178(15) Uani 1 1 d . . . . .
H3 H 0.383687 0.516802 0.426488 0.021 Uiso 1 1 calc R U . . .
C2 C 0.4255(4) 0.4004(8) 0.5591(7) 0.0176(15) Uani 1 1 d . . . . .
C1 C 0.4015(4) 0.2618(8) 0.5049(7) 0.0224(16) Uani 1 1 d . . . . .
C6 C 0.3790(4) 0.7715(8) 0.4951(6) 0.0169(15) Uani 1 1 d . . . . .
C7 C 0.3285(4) 0.8362(8) 0.5437(7) 0.0178(15) Uani 1 1 d . . . . .
H7 H 0.324263 0.815440 0.620074 0.021 Uiso 1 1 calc R U . . .
C8 C 0.2845(4) 0.9303(8) 0.4813(7) 0.0194(16) Uani 1 1 d . . . . .
H8 H 0.249751 0.973236 0.513915 0.023 Uiso 1 1 calc R U . . .
C9 C 0.2921(4) 0.9603(8) 0.3709(7) 0.0176(15) Uani 1 1 d . . . . .
C10 C 0.3421(4) 0.9012(8) 0.3212(7) 0.0199(15) Uani 1 1 d . . . . .
H10 H 0.346793 0.925343 0.245698 0.024 Uiso 1 1 calc R U . . .
C11 C 0.3861(4) 0.8043(8) 0.3839(7) 0.0192(15) Uani 1 1 d . . . . .
H11 H 0.420626 0.761476 0.350650 0.023 Uiso 1 1 calc R U . . .
Br1 Br 0.22968(4) 1.08452(9) 0.28404(7) 0.0269(3) Uani 1 1 d . . . . .
F1 F 0.3603(4) 0.1989(6) 0.5641(6) 0.0443(16) Uani 1 1 d . . . . .
F2 F 0.4530(3) 0.1747(5) 0.5003(5) 0.0330(13) Uani 1 1 d . . . . .
F3 F 0.3684(3) 0.2759(6) 0.3991(5) 0.0328(13) Uani 1 1 d . . . . .
N1 N 0.4567(3) 0.6706(7) 0.6582(6) 0.0162(12) Uani 1 1 d . . . . .
O1 O 0.4603(3) 0.3841(6) 0.6607(5) 0.0210(12) Uani 1 1 d . . . . .
Ni1 Ni 0.500000 0.52932(13) 0.750000 0.0148(4) Uani 1 2 d S T P . .

loop_
_atom_site_aniso_label
_atom_site_aniso_U_11
_atom_site_aniso_U_22
_atom_site_aniso_U_33
_atom_site_aniso_U_23
_atom_site_aniso_U_13
_atom_site_aniso_U_12
C5 0.030(4) 0.014(3) 0.011(3) -0.004(3) -0.003(3) 0.004(3)
C4 0.014(3) 0.014(3) 0.014(3) -0.001(3) 0.001(3) 0.000(2)
C3 0.023(4) 0.015(4) 0.012(3) -0.002(3) -0.002(3) -0.002(3)
C2 0.023(4) 0.012(3) 0.016(4) -0.001(3) 0.001(3) -0.004(3)
C1 0.028(4) 0.018(4) 0.020(4) -0.001(3) 0.000(3) -0.002(3)
C6 0.019(4) 0.016(3) 0.014(3) 0.002(3) 0.000(3) 0.000(3)
C7 0.022(4) 0.017(3) 0.014(3) 0.001(3) 0.003(3) -0.003(3)
C8 0.021(4) 0.019(4) 0.018(4) -0.005(3) 0.004(3) -0.002(3)
C9 0.016(3) 0.016(3) 0.019(4) 0.001(3) -0.003(3) -0.004(3)
C10 0.026(4) 0.018(3) 0.014(3) 0.002(3) 0.000(3) 0.001(3)
C11 0.021(4) 0.020(3) 0.014(3) 0.000(3) -0.002(3) 0.000(3)
Br1 0.0257(5) 0.0308(5) 0.0215(5) 0.0058(3) -0.0033(3) 0.0092(3)
F1 0.061(4) 0.035(3) 0.041(3) -0.015(3) 0.023(3) -0.030(3)
F2 0.040(3) 0.019(2) 0.038(3) -0.009(2) 0.000(3) 0.004(2)
F3 0.044(3) 0.025(3) 0.024(3) -0.006(2) -0.011(2) -0.002(2)
N1 0.020(3) 0.013(3) 0.014(3) 0.001(2) -0.001(2) -0.001(2)
O1 0.035(3) 0.013(2) 0.013(3) -0.001(2) -0.002(2) 0.001(2)
Ni1 0.0221(7) 0.0089(6) 0.0116(6) 0.000 -0.0027(5) 0.000

loop_
_atom_type_symbol
_atom_type_description
_atom_type_scat_dispersion_real
_atom_type_scat_dispersion_imag
_atom_type_scat_source
C C 0.0033 0.0016 'International Tables Vol C Tables 4.2.6.8 and 6.1.1.4'
H H 0.0000 0.0000 'International Tables Vol C Tables 4.2.6.8 and 6.1.1.4'
Br Br -0.2901 2.4595 'International Tables Vol C Tables 4.2.6.8 and 6.1.1.4'
F F 0.0171 0.0103 'International Tables Vol C Tables 4.2.6.8 and 6.1.1.4'
N N 0.0061 0.0033 'International Tables Vol C Tables 4.2.6.8 and 6.1.1.4'
O O 0.0106 0.0060 'International Tables Vol C Tables 4.2.6.8 and 6.1.1.4'
Ni Ni 0.3393 1.1124 'International Tables Vol C Tables 4.2.6.8 and 6.1.1.4'

loop_
_geom_angle_atom_site_label_1
_geom_angle_atom_site_label_2
_geom_angle_atom_site_label_3
_geom_angle
_geom_angle_site_symmetry_1
_geom_angle_site_symmetry_3
_geom_angle_publ_flag
N1 C5 C5 106.8(5) . 2_656 ?
N1 C5 H1A 110.4 . . ?
C5 C5 H1A 110.4 2_656 . ?
N1 C5 H1B 110.4 . . ?
C5 C5 H1B 110.4 2_656 . ?
H1A C5 H1B 108.6 . . ?
N1 C4 C3 122.9(7) . . ?
N1 C4 C6 122.6(7) . . ?
C3 C4 C6 114.4(6) . . ?
C2 C3 C4 121.9(7) . . ?
C2 C3 H3 119.0 . . ?
C4 C3 H3 119.0 . . ?
O1 C2 C3 128.4(7) . . ?
O1 C2 C1 111.7(7) . . ?
C3 C2 C1 119.7(7) . . ?
F1 C1 F3 107.3(7) . . ?
F1 C1 F2 107.2(7) . . ?
F3 C1 F2 106.8(7) . . ?
F1 C1 C2 110.7(7) . . ?
F3 C1 C2 112.6(7) . . ?
F2 C1 C2 112.0(7) . . ?
C11 C6 C7 119.7(7) . . ?
C11 C6 C4 120.7(7) . . ?
C7 C6 C4 119.1(7) . . ?
C8 C7 C6 120.6(7) . . ?
C8 C7 H7 119.7 . . ?
C6 C7 H7 119.7 . . ?
C9 C8 C7 118.7(8) . . ?
C9 C8 H8 120.6 . . ?
C7 C8 H8 120.6 . . ?
C10 C9 C8 122.3(7) . . ?
C10 C9 Br1 119.2(6) . . ?
C8 C9 Br1 118.5(6) . . ?
C9 C10 C11 119.0(7) . . ?
C9 C10 H10 120.5 . . ?
C11 C10 H10 120.5 . . ?
C6 C11 C10 119.6(8) . . ?
C6 C11 H11 120.2 . . ?
C10 C11 H11 120.2 . . ?
C4 N1 C5 120.4(6) . . ?
C4 N1 Ni1 126.0(5) . . ?
C5 N1 Ni1 113.5(5) . . ?
C2 O1 Ni1 123.7(5) . . ?
O1 Ni1 O1 82.1(4) . 2_656 ?
O1 Ni1 N1 177.5(3) . 2_656 ?
O1 Ni1 N1 95.8(3) 2_656 2_656 ?
O1 Ni1 N1 95.8(3) . . ?
O1 Ni1 N1 177.5(3) 2_656 . ?
N1 Ni1 N1 86.4(4) 2_656 . ?

loop_
_geom_bond_atom_site_label_1
_geom_bond_atom_site_label_2
_geom_bond_distance
_geom_bond_site_symmetry_2
_geom_bond_publ_flag
C5 N1 1.469(9) . ?
C5 C5 1.526(15) 2_656 ?
C5 H1A 0.9900 . ?
C5 H1B 0.9900 . ?
C4 N1 1.316(10) . ?
C4 C3 1.437(10) . ?
C4 C6 1.499(10) . ?
C3 C2 1.356(11) . ?
C3 H3 0.9500 . ?
C2 O1 1.297(10) . ?
C2 C1 1.521(10) . ?
C1 F1 1.322(11) . ?
C1 F3 1.325(10) . ?
C1 F2 1.339(10) . ?
C6 C11 1.393(11) . ?
C6 C7 1.398(11) . ?
C7 C8 1.386(11) . ?
C7 H7 0.9500 . ?
C8 C9 1.381(12) . ?
C8 H8 0.9500 . ?
C9 C10 1.374(12) . ?
C9 Br1 1.901(8) . ?
C10 C11 1.406(11) . ?
C10 H10 0.9500 . ?
C11 H11 0.9500 . ?
N1 Ni1 1.861(6) . ?
O1 Ni1 1.849(6) . ?

loop_
_geom_torsion_atom_site_label_1
_geom_torsion_atom_site_label_2
_geom_torsion_atom_site_label_3
_geom_torsion_atom_site_label_4
_geom_torsion
_geom_torsion_site_symmetry_1
_geom_torsion_site_symmetry_2
_geom_torsion_site_symmetry_3
_geom_torsion_site_symmetry_4
_geom_torsion_publ_flag
N1 C4 C3 C2 9.5(12) . . . . ?
C6 C4 C3 C2 -165.4(8) . . . . ?
C4 C3 C2 O1 -5.2(14) . . . . ?
C4 C3 C2 C1 170.2(7) . . . . ?
O1 C2 C1 F1 62.8(10) . . . . ?
C3 C2 C1 F1 -113.3(9) . . . . ?
O1 C2 C1 F3 -177.1(7) . . . . ?
C3 C2 C1 F3 6.9(11) . . . . ?
O1 C2 C1 F2 -56.8(10) . . . . ?
C3 C2 C1 F2 127.1(8) . . . . ?
N1 C4 C6 C11 125.6(8) . . . . ?
C3 C4 C6 C11 -59.5(10) . . . . ?
N1 C4 C6 C7 -62.7(10) . . . . ?
C3 C4 C6 C7 112.2(8) . . . . ?
C11 C6 C7 C8 1.5(11) . . . . ?
C4 C6 C7 C8 -170.3(7) . . . . ?
C6 C7 C8 C9 -0.9(11) . . . . ?
C7 C8 C9 C10 -0.6(12) . . . . ?
C7 C8 C9 Br1 177.9(6) . . . . ?
C8 C9 C10 C11 1.4(12) . . . . ?
Br1 C9 C10 C11 -177.0(6) . . . . ?
C7 C6 C11 C10 -0.6(12) . . . . ?
C4 C6 C11 C10 171.1(7) . . . . ?
C9 C10 C11 C6 -0.8(12) . . . . ?
C3 C4 N1 C5 -177.9(7) . . . . ?
C6 C4 N1 C5 -3.3(11) . . . . ?
C3 C4 N1 Ni1 -1.7(11) . . . . ?
C6 C4 N1 Ni1 172.8(5) . . . . ?
C5 C5 N1 C4 -152.5(8) 2_656 . . . ?
C5 C5 N1 Ni1 30.9(9) 2_656 . . . ?
C3 C2 O1 Ni1 -6.6(12) . . . . ?
C1 C2 O1 Ni1 177.8(5) . . . . ?
C2 O1 Ni1 O1 -170.5(8) . . . 2_656 ?
C2 O1 Ni1 N1 10.8(7) . . . . ?
C4 N1 Ni1 O1 -6.9(7) . . . . ?
C5 N1 Ni1 O1 169.5(5) . . . . ?
C4 N1 Ni1 N1 171.9(8) . . . 2_656 ?
C5 N1 Ni1 N1 -11.8(4) . . . 2_656 ?
